data_4311902
loop_
_publ_author_name
'Yongjun Tang'
'Ana M. Felix'
'Lev N. Zakharov'
'Arnold L. Rheingold'
'Richard A. Kemp'

_publ_section_title
;
 Syntheses and Structural Characterization of a Monomeric Tin(II) Diamide
 and a Novel Chlorotin(II) Amide Trimer
;
_journal_name_full 'Inorganic Chemistry'
_journal_page_first 7239
_journal_page_last 7242
_journal_paper_doi 10.1021/ic049154w
_journal_volume 43
_journal_year 2004
_chemical_formula_sum 'C36 H60 Cl3 N3 Si3 Sn3'
_chemical_formula_weight 1081.56
_chemical_name_systematic
; 
 ? 
;
_space_group_IT_number 14
_symmetry_cell_setting monoclinic
_symmetry_space_group_name_Hall '-P 2ybc'
_symmetry_space_group_name_H-M 'P 1 21/c 1'
_atom_sites_solution_hydrogens geom
_atom_sites_solution_primary direct
_atom_sites_solution_secondary difmap
_audit_creation_method SHELXL-97
_cell_angle_alpha 90.00
_cell_angle_beta 90.5220(10)
_cell_angle_gamma 90.00
_cell_formula_units_Z 4
_cell_length_a 17.3324(11)
_cell_length_b 13.6799(9)
_cell_length_c 19.6416(12)
_cell_measurement_reflns_used 9141
_cell_measurement_temperature 100(2)
_cell_measurement_theta_max 27.49
_cell_measurement_theta_min 2.35
_cell_volume 4656.9(5)
_computing_cell_refinement 'Bruker SMART'
_computing_data_collection 'Bruker SMART'
_computing_data_reduction 'Bruker SAINT'
_computing_molecular_graphics 'Bruker SHELXTL'
_computing_publication_material 'Bruker SHELXTL'
_computing_structure_refinement 'SHELXL-97 (Sheldrick, 1997)'
_computing_structure_solution 'SHELXS-97 (Sheldrick, 1990)'
_diffrn_ambient_temperature 100(2)
_diffrn_measured_fraction_theta_full 0.987
_diffrn_measured_fraction_theta_max 0.987
_diffrn_measurement_device_type 'CCD area detector'
_diffrn_measurement_method 'phi and omega scans'
_diffrn_radiation_monochromator graphite
_diffrn_radiation_source 'fine-focus sealed tube'
_diffrn_radiation_type MoK\a
_diffrn_radiation_wavelength 0.71073
_diffrn_reflns_av_R_equivalents 0.0228
_diffrn_reflns_av_sigmaI/netI 0.0284
_diffrn_reflns_limit_h_max 22
_diffrn_reflns_limit_h_min -17
_diffrn_reflns_limit_k_max 17
_diffrn_reflns_limit_k_min -17
_diffrn_reflns_limit_l_max 25
_diffrn_reflns_limit_l_min -19
_diffrn_reflns_number 28516
_diffrn_reflns_theta_full 27.51
_diffrn_reflns_theta_max 27.51
_diffrn_reflns_theta_min 1.17
_exptl_absorpt_coefficient_mu 1.873
_exptl_absorpt_correction_T_max 1.000
_exptl_absorpt_correction_T_min 0.862
_exptl_absorpt_correction_type multi-scan
_exptl_absorpt_process_details SADABS
_exptl_crystal_colour Colorless
_exptl_crystal_density_diffrn 1.543
_exptl_crystal_density_meas 0
_exptl_crystal_density_method 'not measured'
_exptl_crystal_description Block
_exptl_crystal_F_000 2160
_exptl_crystal_size_max 0.30
_exptl_crystal_size_mid 0.27
_exptl_crystal_size_min 0.23
_refine_diff_density_max 0.965
_refine_diff_density_min -0.629
_refine_diff_density_rms 0.097
_refine_ls_extinction_method none
_refine_ls_goodness_of_fit_ref 1.047
_refine_ls_hydrogen_treatment mixed
_refine_ls_matrix_type full
_refine_ls_number_parameters 673
_refine_ls_number_reflns 10568
_refine_ls_number_restraints 0
_refine_ls_restrained_S_all 1.047
_refine_ls_R_factor_all 0.0305
_refine_ls_R_factor_gt 0.0252
_refine_ls_shift/su_max 0.002
_refine_ls_shift/su_mean 0.000
_refine_ls_structure_factor_coef Fsqd
_refine_ls_weighting_details 'calc w=1/[\s^2^(Fo^2^)+(0.0330P)^2^+1.0228P] where P=(Fo^2^+2Fc^2^)/3'
_refine_ls_weighting_scheme calc
_refine_ls_wR_factor_gt 0.0592
_refine_ls_wR_factor_ref 0.0614
_reflns_number_gt 9361
_reflns_number_total 10568
_reflns_threshold_expression >2sigma(I)
_cod_data_source_file ic049154wsi20040903_031638_2.cif
_cod_data_source_block Compound_2
_cod_depositor_comments
;
The following automatic conversions were performed:
'_symmetry_cell_setting' value 'Monoclinic' changed to 'monoclinic'
according to '/home/saulius/struct/CIF-dictionaries/cif_core.dic'
dictionary named 'cif_core.dic' version 2.4.1 from
2010-06-29.

'_exptl_absorpt_correction_type' value 'Multi-scan' changed
to 'multi-scan' according to
'/home/saulius/struct/CIF-dictionaries/cif_core.dic' dictionary named
'cif_core.dic' version 2.4.1 from 2010-06-29.

Automatic conversion script
Id: cif_fix_enum 1527 2010-12-29 10:47:43Z saulius 
;
_cod_database_code 4311902

loop_
_symmetry_equiv_pos_as_xyz
'x, y, z'
'-x, y+1/2, -z+1/2'
'-x, -y, -z'
'x, -y-1/2, z-1/2'

loop_
_atom_site_label
_atom_site_type_symbol
_atom_site_fract_x
_atom_site_fract_y
_atom_site_fract_z
_atom_site_U_iso_or_equiv
_atom_site_adp_type
_atom_site_occupancy
_atom_site_symmetry_multiplicity
_atom_site_calc_flag
_atom_site_refinement_flags
_atom_site_disorder_assembly
_atom_site_disorder_group
Sn1 Sn 0.275558(9) 0.764077(11) 0.104222(7) 0.01655(4) Uani 1 1 d . . .
Sn2 Sn 0.506703(9) 0.897731(12) 0.072398(8) 0.01869(5) Uani 1 1 d . . .
Sn3 Sn 0.289243(9) 1.071361(11) 0.035963(8) 0.01788(4) Uani 1 1 d . . .
Cl1 Cl 0.42381(3) 0.73757(4) 0.07041(3) 0.02394(12) Uani 1 1 d . . .
Cl2 Cl 0.39428(3) 0.99548(4) 0.12407(3) 0.02349(12) Uani 1 1 d . . .
Cl3 Cl 0.27223(3) 0.89105(4) -0.00012(3) 0.02222(12) Uani 1 1 d . . .
Si1 Si 0.28016(4) 0.58141(5) -0.02077(3) 0.02107(14) Uani 1 1 d . . .
Si2 Si 0.52548(4) 0.86187(5) 0.24867(3) 0.01797(13) Uani 1 1 d . . .
Si3 Si 0.15039(4) 1.18007(5) 0.12280(3) 0.02020(14) Uani 1 1 d . . .
N1 N 0.23945(11) 0.64245(14) 0.04807(9) 0.0186(4) Uani 1 1 d . . .
N2 N 0.55998(10) 0.87818(14) 0.16618(9) 0.0163(4) Uani 1 1 d . . .
N3 N 0.20173(11) 1.07253(14) 0.10820(9) 0.0172(4) Uani 1 1 d . . .
C1 C 0.17764(13) 0.59625(16) 0.08451(11) 0.0173(4) Uani 1 1 d . . .
C2 C 0.19279(14) 0.54067(17) 0.14360(12) 0.0204(5) Uani 1 1 d . . .
C3 C 0.13192(16) 0.49791(18) 0.17889(13) 0.0254(5) Uani 1 1 d . . .
C4 C 0.05637(16) 0.50794(19) 0.15789(14) 0.0295(6) Uani 1 1 d . . .
C5 C 0.04139(15) 0.56279(19) 0.09971(14) 0.0274(6) Uani 1 1 d . . .
C6 C 0.09995(14) 0.60741(17) 0.06280(12) 0.0215(5) Uani 1 1 d . . .
C7 C 0.27403(17) 0.5262(2) 0.16899(15) 0.0314(6) Uani 1 1 d . . .
C8 C -0.0087(2) 0.4620(3) 0.1977(2) 0.0446(8) Uani 1 1 d . . .
C9 C 0.07827(18) 0.6671(2) 0.00102(14) 0.0301(6) Uani 1 1 d . . .
C10 C 0.31389(18) 0.6715(2) -0.08521(13) 0.0296(6) Uani 1 1 d . . .
C11 C 0.36321(18) 0.5019(2) 0.00386(16) 0.0329(6) Uani 1 1 d . . .
C12 C 0.20592(17) 0.5006(2) -0.06176(14) 0.0279(6) Uani 1 1 d . . .
C13 C 0.64137(13) 0.87694(17) 0.15287(11) 0.0170(4) Uani 1 1 d . . .
C14 C 0.68427(13) 0.96474(17) 0.15165(11) 0.0188(5) Uani 1 1 d . . .
C15 C 0.76325(14) 0.9604(2) 0.13898(12) 0.0229(5) Uani 1 1 d . . .
C16 C 0.80121(14) 0.87258(19) 0.12633(11) 0.0234(5) Uani 1 1 d . . .
C17 C 0.75723(14) 0.78756(19) 0.12490(12) 0.0222(5) Uani 1 1 d . . .
C18 C 0.67823(13) 0.78814(17) 0.13753(11) 0.0191(5) Uani 1 1 d . . .
C19 C 0.64544(16) 1.06181(19) 0.16287(14) 0.0242(5) Uani 1 1 d . . .
C20 C 0.88693(16) 0.8688(3) 0.11488(17) 0.0375(7) Uani 1 1 d . . .
C21 C 0.63280(16) 0.69447(19) 0.13357(15) 0.0252(5) Uani 1 1 d . . .
C22 C 0.50359(17) 0.9800(2) 0.29254(14) 0.0258(5) Uani 1 1 d . . .
C23 C 0.43495(16) 0.7885(2) 0.24671(14) 0.0256(5) Uani 1 1 d . . .
C24 C 0.59871(17) 0.7956(2) 0.30195(14) 0.0278(6) Uani 1 1 d . . .
C25 C 0.17981(13) 0.98678(16) 0.14540(11) 0.0160(4) Uani 1 1 d . . .
C26 C 0.21142(13) 0.96760(16) 0.21072(11) 0.0173(4) Uani 1 1 d . . .
C27 C 0.18806(14) 0.88395(17) 0.24588(12) 0.0213(5) Uani 1 1 d . . .
C28 C 0.13483(15) 0.81867(17) 0.21983(12) 0.0238(5) Uani 1 1 d . . .
C29 C 0.10427(14) 0.83806(18) 0.15535(13) 0.0224(5) Uani 1 1 d . . .
C30 C 0.12534(13) 0.92052(17) 0.11780(12) 0.0201(5) Uani 1 1 d . . .
C31 C 0.26828(15) 1.03502(19) 0.24549(12) 0.0223(5) Uani 1 1 d . . .
C32 C 0.1102(2) 0.7302(2) 0.25969(17) 0.0362(7) Uani 1 1 d . . .
C33 C 0.08744(16) 0.9372(2) 0.04958(14) 0.0260(5) Uani 1 1 d . . .
C34 C 0.04594(17) 1.1673(3) 0.10040(16) 0.0365(7) Uani 1 1 d . . .
C35 C 0.15168(19) 1.2196(2) 0.21363(13) 0.0287(6) Uani 1 1 d . . .
C36 C 0.1939(2) 1.2780(2) 0.06969(16) 0.0365(7) Uani 1 1 d . . .
H3 H 0.1425(14) 0.4572(19) 0.2200(13) 0.018(6) Uiso 1 1 d . . .
H5 H -0.0135(18) 0.571(2) 0.0840(14) 0.031(8) Uiso 1 1 d . . .
H7A H 0.307(2) 0.497(3) 0.1345(18) 0.057(10) Uiso 1 1 d . . .
H7B H 0.2758(18) 0.489(2) 0.2087(17) 0.042(9) Uiso 1 1 d . . .
H7C H 0.289(2) 0.586(3) 0.189(2) 0.077(13) Uiso 1 1 d . . .
H8A H -0.006(2) 0.473(3) 0.244(2) 0.077(14) Uiso 1 1 d . . .
H8B H -0.051(3) 0.489(4) 0.190(3) 0.099(19) Uiso 1 1 d . . .
H8C H -0.012(3) 0.387(4) 0.191(3) 0.13(2) Uiso 1 1 d . . .
H9A H 0.067(2) 0.628(3) -0.0404(19) 0.059(11) Uiso 1 1 d . . .
H9B H 0.1206(18) 0.706(2) -0.0161(15) 0.037(8) Uiso 1 1 d . . .
H9C H 0.035(2) 0.704(3) 0.0097(17) 0.053(10) Uiso 1 1 d . . .
H10A H 0.3354(17) 0.637(2) -0.1269(15) 0.037(8) Uiso 1 1 d . . .
H10B H 0.2733(18) 0.717(2) -0.0997(16) 0.040(9) Uiso 1 1 d . . .
H10C H 0.3586(19) 0.709(2) -0.0669(16) 0.043(9) Uiso 1 1 d . . .
H11A H 0.4007(17) 0.530(2) 0.0336(14) 0.030(8) Uiso 1 1 d . . .
H11B H 0.350(2) 0.439(3) 0.0260(19) 0.064(11) Uiso 1 1 d . . .
H11C H 0.390(2) 0.481(3) -0.0353(19) 0.060(11) Uiso 1 1 d . . .
H12A H 0.165(2) 0.539(3) -0.0863(17) 0.053(10) Uiso 1 1 d . . .
H12B H 0.2298(18) 0.462(2) -0.0945(16) 0.038(8) Uiso 1 1 d . . .
H12C H 0.1815(18) 0.462(2) -0.0307(16) 0.038(8) Uiso 1 1 d . . .
H15 H 0.7898(16) 1.016(2) 0.1397(14) 0.028(7) Uiso 1 1 d . . .
H17 H 0.7809(15) 0.730(2) 0.1150(13) 0.024(7) Uiso 1 1 d . . .
H19A H 0.6810(19) 1.110(2) 0.1639(15) 0.038(8) Uiso 1 1 d . . .
H19B H 0.6120(18) 1.079(2) 0.1259(16) 0.037(8) Uiso 1 1 d . . .
H19C H 0.6158(17) 1.062(2) 0.2040(16) 0.035(8) Uiso 1 1 d . . .
H20A H 0.902(3) 0.933(3) 0.112(2) 0.087(16) Uiso 1 1 d . . .
H20B H 0.901(3) 0.840(3) 0.070(2) 0.087(14) Uiso 1 1 d . . .
H20C H 0.910(2) 0.837(3) 0.147(2) 0.064(12) Uiso 1 1 d . . .
H21A H 0.6016(18) 0.683(2) 0.1745(17) 0.044(9) Uiso 1 1 d . . .
H21B H 0.6649(17) 0.639(2) 0.1283(14) 0.033(8) Uiso 1 1 d . . .
H21C H 0.5987(19) 0.696(2) 0.0986(17) 0.047(9) Uiso 1 1 d . . .
H22A H 0.5474(19) 1.015(2) 0.3026(15) 0.039(9) Uiso 1 1 d . . .
H22B H 0.4788(18) 0.966(2) 0.3361(17) 0.042(9) Uiso 1 1 d . . .
H22C H 0.4714(19) 1.023(2) 0.2688(16) 0.040(9) Uiso 1 1 d . . .
H23A H 0.3945(18) 0.824(2) 0.2289(15) 0.035(8) Uiso 1 1 d . . .
H23B H 0.4201(19) 0.774(2) 0.2923(18) 0.047(9) Uiso 1 1 d . . .
H23C H 0.4391(16) 0.726(2) 0.2259(14) 0.026(7) Uiso 1 1 d . . .
H24A H 0.5873(17) 0.803(2) 0.3478(16) 0.036(8) Uiso 1 1 d . . .
H24B H 0.6010(18) 0.732(2) 0.2906(16) 0.041(9) Uiso 1 1 d . . .
H24C H 0.651(2) 0.819(3) 0.2959(18) 0.061(11) Uiso 1 1 d . . .
H27 H 0.2076(15) 0.8742(19) 0.2927(14) 0.022(7) Uiso 1 1 d . . .
H29 H 0.0658(16) 0.795(2) 0.1367(14) 0.028(7) Uiso 1 1 d . . .
H31A H 0.2433(15) 1.0697(19) 0.2841(14) 0.021(7) Uiso 1 1 d . . .
H31B H 0.3111(16) 0.997(2) 0.2634(13) 0.026(7) Uiso 1 1 d . . .
H31C H 0.2884(14) 1.0819(18) 0.2155(12) 0.014(6) Uiso 1 1 d . . .
H32A H 0.117(2) 0.736(3) 0.307(2) 0.067(12) Uiso 1 1 d . . .
H32B H 0.148(2) 0.680(3) 0.258(2) 0.077(13) Uiso 1 1 d . . .
H32C H 0.063(3) 0.695(3) 0.250(2) 0.084(14) Uiso 1 1 d . . .
H33A H 0.038(2) 0.961(3) 0.0554(18) 0.062(11) Uiso 1 1 d . . .
H33B H 0.091(2) 0.883(3) 0.0237(18) 0.056(11) Uiso 1 1 d . . .
H33C H 0.1112(17) 0.985(2) 0.0234(15) 0.040(9) Uiso 1 1 d . . .
H34A H 0.0219(19) 1.113(3) 0.1261(17) 0.046(10) Uiso 1 1 d . . .
H34B H 0.017(2) 1.227(3) 0.1103(17) 0.054(10) Uiso 1 1 d . . .
H34C H 0.0387(18) 1.156(2) 0.0505(17) 0.046(9) Uiso 1 1 d . . .
H35A H 0.1966(17) 1.238(2) 0.2311(14) 0.024(7) Uiso 1 1 d . . .
H35B H 0.1314(19) 1.172(3) 0.2399(16) 0.044(9) Uiso 1 1 d . . .
H35C H 0.1161(16) 1.277(2) 0.2168(14) 0.029(7) Uiso 1 1 d . . .
H36A H 0.168(2) 1.336(3) 0.0758(17) 0.052(10) Uiso 1 1 d . . .
H36B H 0.189(2) 1.262(2) 0.0233(19) 0.050(10) Uiso 1 1 d . . .
H36C H 0.246(2) 1.291(2) 0.0817(16) 0.044(10) Uiso 1 1 d . . .

loop_
_atom_site_aniso_label
_atom_site_aniso_U_11
_atom_site_aniso_U_22
_atom_site_aniso_U_33
_atom_site_aniso_U_23
_atom_site_aniso_U_13
_atom_site_aniso_U_12
Sn1 0.01795(8) 0.01711(8) 0.01458(8) -0.00174(6) 0.00012(6) -0.00137(6)
Sn2 0.01667(8) 0.02291(9) 0.01648(8) 0.00256(6) -0.00004(6) 0.00147(6)
Sn3 0.01875(8) 0.01730(8) 0.01762(8) 0.00263(6) 0.00149(6) 0.00091(6)
Cl1 0.0176(3) 0.0240(3) 0.0302(3) -0.0077(2) -0.0006(2) 0.0006(2)
Cl2 0.0196(3) 0.0265(3) 0.0243(3) -0.0012(2) -0.0033(2) 0.0060(2)
Cl3 0.0293(3) 0.0199(3) 0.0175(3) 0.0002(2) 0.0007(2) 0.0020(2)
Si1 0.0264(4) 0.0196(3) 0.0173(3) -0.0032(2) 0.0025(3) -0.0032(3)
Si2 0.0184(3) 0.0193(3) 0.0162(3) -0.0004(2) 0.0005(2) 0.0002(3)
Si3 0.0269(3) 0.0174(3) 0.0162(3) -0.0001(2) -0.0006(3) 0.0053(3)
N1 0.0228(10) 0.0159(9) 0.0170(9) -0.0006(7) 0.0011(8) -0.0041(8)
N2 0.0136(9) 0.0178(9) 0.0176(9) 0.0004(7) -0.0006(7) 0.0007(7)
N3 0.0177(9) 0.0188(10) 0.0149(9) 0.0006(7) -0.0006(7) 0.0025(8)
C1 0.0213(12) 0.0134(10) 0.0174(11) -0.0029(8) 0.0028(9) -0.0006(9)
C2 0.0258(12) 0.0164(11) 0.0189(11) -0.0012(9) -0.0004(9) -0.0012(9)
C3 0.0353(14) 0.0196(12) 0.0215(12) -0.0004(10) 0.0051(10) -0.0028(11)
C4 0.0316(14) 0.0259(13) 0.0312(14) -0.0064(11) 0.0113(11) -0.0085(11)
C5 0.0199(13) 0.0269(13) 0.0355(15) -0.0084(11) -0.0010(11) -0.0032(10)
C6 0.0240(12) 0.0163(11) 0.0240(12) -0.0035(9) -0.0038(10) 0.0013(9)
C7 0.0327(15) 0.0397(17) 0.0217(13) 0.0095(12) -0.0057(11) 0.0060(13)
C8 0.041(2) 0.043(2) 0.050(2) 0.0004(16) 0.0185(16) -0.0153(16)
C9 0.0326(15) 0.0289(14) 0.0288(14) 0.0028(12) -0.0086(12) 0.0030(12)
C10 0.0398(16) 0.0295(14) 0.0197(13) -0.0036(11) 0.0069(11) -0.0107(13)
C11 0.0334(15) 0.0306(15) 0.0348(16) -0.0102(13) 0.0010(13) 0.0044(12)
C12 0.0356(15) 0.0265(13) 0.0216(13) -0.0068(11) 0.0014(11) -0.0066(12)
C13 0.0159(11) 0.0211(11) 0.0141(10) 0.0009(9) -0.0017(8) 0.0002(9)
C14 0.0222(12) 0.0201(11) 0.0139(10) 0.0014(9) -0.0012(9) -0.0015(9)
C15 0.0231(12) 0.0284(13) 0.0171(11) 0.0022(10) -0.0020(9) -0.0089(11)
C16 0.0184(12) 0.0384(14) 0.0134(11) 0.0053(10) -0.0011(9) 0.0010(10)
C17 0.0208(12) 0.0276(13) 0.0180(11) 0.0014(10) -0.0006(9) 0.0074(10)
C18 0.0195(11) 0.0219(12) 0.0158(11) 0.0013(9) -0.0016(9) 0.0011(9)
C19 0.0286(14) 0.0186(12) 0.0253(13) 0.0007(10) 0.0043(11) -0.0040(11)
C20 0.0194(14) 0.060(2) 0.0328(16) 0.0079(16) 0.0004(12) 0.0009(14)
C21 0.0266(13) 0.0182(12) 0.0308(14) -0.0019(10) -0.0005(11) 0.0024(11)
C22 0.0265(14) 0.0274(14) 0.0234(13) -0.0051(11) 0.0033(11) 0.0021(11)
C23 0.0270(14) 0.0272(14) 0.0227(13) -0.0004(11) 0.0040(10) -0.0033(11)
C24 0.0324(15) 0.0307(15) 0.0204(13) 0.0012(11) -0.0026(11) 0.0041(12)
C25 0.0142(10) 0.0163(11) 0.0176(11) -0.0013(8) 0.0018(8) 0.0045(8)
C26 0.0191(11) 0.0169(11) 0.0160(11) -0.0017(9) 0.0027(9) 0.0023(9)
C27 0.0276(13) 0.0206(12) 0.0159(11) 0.0000(9) 0.0039(9) 0.0058(10)
C28 0.0282(13) 0.0177(12) 0.0257(13) -0.0003(10) 0.0117(10) 0.0036(10)
C29 0.0162(11) 0.0209(12) 0.0302(13) -0.0045(10) 0.0067(10) -0.0018(10)
C30 0.0168(11) 0.0223(12) 0.0212(12) -0.0036(9) 0.0010(9) 0.0034(9)
C31 0.0262(13) 0.0244(13) 0.0164(11) -0.0004(10) -0.0035(10) -0.0004(11)
C32 0.053(2) 0.0216(14) 0.0343(17) 0.0033(12) 0.0203(14) -0.0034(14)
C33 0.0234(13) 0.0271(14) 0.0272(14) -0.0045(11) -0.0098(11) 0.0006(11)
C34 0.0299(15) 0.0453(18) 0.0341(16) -0.0092(14) -0.0081(12) 0.0174(14)
C35 0.0394(17) 0.0259(14) 0.0209(13) -0.0042(11) -0.0016(12) 0.0063(13)
C36 0.061(2) 0.0187(13) 0.0304(16) 0.0022(11) 0.0120(15) 0.0067(14)

loop_
_atom_type_symbol
_atom_type_description
_atom_type_scat_dispersion_real
_atom_type_scat_dispersion_imag
_atom_type_scat_source
C C 0.0033 0.0016 'International Tables Vol C Tables 4.2.6.8 and 6.1.1.4'
H H 0.0000 0.0000 'International Tables Vol C Tables 4.2.6.8 and 6.1.1.4'
N N 0.0061 0.0033 'International Tables Vol C Tables 4.2.6.8 and 6.1.1.4'
Si Si 0.0817 0.0704 'International Tables Vol C Tables 4.2.6.8 and 6.1.1.4'
Cl Cl 0.1484 0.1585 'International Tables Vol C Tables 4.2.6.8 and 6.1.1.4'
Sn Sn -0.6537 1.4246 'International Tables Vol C Tables 4.2.6.8 and 6.1.1.4'

loop_
_geom_angle_atom_site_label_1
_geom_angle_atom_site_label_2
_geom_angle_atom_site_label_3
_geom_angle
_geom_angle_site_symmetry_1
_geom_angle_site_symmetry_3
_geom_angle_publ_flag
N1 Sn1 Cl1 92.56(5) . . ?
N1 Sn1 Cl3 96.20(5) . . ?
Cl1 Sn1 Cl3 84.986(19) . . ?
N2 Sn2 Cl2 92.83(5) . . ?
N2 Sn2 Cl1 98.35(5) . . ?
Cl2 Sn2 Cl1 91.33(2) . . ?
N3 Sn3 Cl3 96.43(5) . . ?
N3 Sn3 Cl2 93.27(5) . . ?
Cl3 Sn3 Cl2 83.318(19) . . ?
Sn2 Cl1 Sn1 114.16(2) . . ?
Sn2 Cl2 Sn3 116.96(2) . . ?
Sn3 Cl3 Sn1 113.99(2) . . ?
N1 Si1 C10 109.98(11) . . ?
N1 Si1 C11 113.28(12) . . ?
C10 Si1 C11 108.39(15) . . ?
N1 Si1 C12 109.56(12) . . ?
C10 Si1 C12 108.47(13) . . ?
C11 Si1 C12 107.02(14) . . ?
N2 Si2 C23 110.19(11) . . ?
N2 Si2 C24 110.15(11) . . ?
C23 Si2 C24 108.50(13) . . ?
N2 Si2 C22 112.91(11) . . ?
C23 Si2 C22 107.47(13) . . ?
C24 Si2 C22 107.47(13) . . ?
N3 Si3 C36 107.75(12) . . ?
N3 Si3 C35 113.61(11) . . ?
C36 Si3 C35 109.01(14) . . ?
N3 Si3 C34 112.18(12) . . ?
C36 Si3 C34 109.38(17) . . ?
C35 Si3 C34 104.82(14) . . ?
C1 N1 Si1 118.91(15) . . ?
C1 N1 Sn1 107.93(13) . . ?
Si1 N1 Sn1 132.02(11) . . ?
C13 N2 Si2 120.81(15) . . ?
C13 N2 Sn2 105.68(13) . . ?
Si2 N2 Sn2 133.49(10) . . ?
C25 N3 Si3 117.89(15) . . ?
C25 N3 Sn3 122.51(14) . . ?
Si3 N3 Sn3 119.56(10) . . ?
C2 C1 C6 118.4(2) . . ?
C2 C1 N1 120.8(2) . . ?
C6 C1 N1 120.8(2) . . ?
C3 C2 C1 119.9(2) . . ?
C3 C2 C7 119.3(2) . . ?
C1 C2 C7 120.7(2) . . ?
C4 C3 C2 122.0(2) . . ?
C4 C3 H3 117.8(15) . . ?
C2 C3 H3 120.1(15) . . ?
C3 C4 C5 118.1(2) . . ?
C3 C4 C8 121.0(3) . . ?
C5 C4 C8 121.0(3) . . ?
C4 C5 C6 122.2(2) . . ?
C4 C5 H5 118.8(17) . . ?
C6 C5 H5 119.0(17) . . ?
C5 C6 C1 119.4(2) . . ?
C5 C6 C9 118.6(2) . . ?
C1 C6 C9 122.0(2) . . ?
C2 C7 H7A 112(2) . . ?
C2 C7 H7B 112(2) . . ?
H7A C7 H7B 110(3) . . ?
C2 C7 H7C 106(3) . . ?
H7A C7 H7C 119(3) . . ?
H7B C7 H7C 96(3) . . ?
C4 C8 H8A 114(3) . . ?
C4 C8 H8B 112(3) . . ?
H8A C8 H8B 98(4) . . ?
C4 C8 H8C 113(3) . . ?
H8A C8 H8C 107(4) . . ?
H8B C8 H8C 112(4) . . ?
C6 C9 H9A 115(2) . . ?
C6 C9 H9B 113.1(18) . . ?
H9A C9 H9B 99(3) . . ?
C6 C9 H9C 110(2) . . ?
H9A C9 H9C 107(3) . . ?
H9B C9 H9C 112(3) . . ?
Si1 C10 H10A 111.4(17) . . ?
Si1 C10 H10B 112.9(18) . . ?
H10A C10 H10B 109(2) . . ?
Si1 C10 H10C 110.2(18) . . ?
H10A C10 H10C 104(2) . . ?
H10B C10 H10C 109(3) . . ?
Si1 C11 H11A 116.2(17) . . ?
Si1 C11 H11B 116(2) . . ?
H11A C11 H11B 104(3) . . ?
Si1 C11 H11C 111(2) . . ?
H11A C11 H11C 107(3) . . ?
H11B C11 H11C 102(3) . . ?
Si1 C12 H12A 112(2) . . ?
Si1 C12 H12B 108.7(19) . . ?
H12A C12 H12B 106(3) . . ?
Si1 C12 H12C 112.0(19) . . ?
H12A C12 H12C 107(3) . . ?
H12B C12 H12C 110(3) . . ?
C18 C13 C14 119.4(2) . . ?
C18 C13 N2 119.8(2) . . ?
C14 C13 N2 120.7(2) . . ?
C15 C14 C13 119.0(2) . . ?
C15 C14 C19 120.3(2) . . ?
C13 C14 C19 120.7(2) . . ?
C16 C15 C14 122.3(2) . . ?
C16 C15 H15 119.9(18) . . ?
C14 C15 H15 117.8(18) . . ?
C17 C16 C15 117.7(2) . . ?
C17 C16 C20 120.7(3) . . ?
C15 C16 C20 121.6(3) . . ?
C16 C17 C18 122.1(2) . . ?
C16 C17 H17 118.7(17) . . ?
C18 C17 H17 119.2(17) . . ?
C17 C18 C13 119.5(2) . . ?
C17 C18 C21 120.0(2) . . ?
C13 C18 C21 120.5(2) . . ?
C14 C19 H19A 110(2) . . ?
C14 C19 H19B 112.0(18) . . ?
H19A C19 H19B 104(3) . . ?
C14 C19 H19C 111.7(18) . . ?
H19A C19 H19C 110(3) . . ?
H19B C19 H19C 108(3) . . ?
C16 C20 H20A 105(3) . . ?
C16 C20 H20B 114(3) . . ?
H20A C20 H20B 105(4) . . ?
C16 C20 H20C 111(3) . . ?
H20A C20 H20C 114(4) . . ?
H20B C20 H20C 109(3) . . ?
C18 C21 H21A 112.8(18) . . ?
C18 C21 H21B 112.4(18) . . ?
H21A C21 H21B 107(2) . . ?
C18 C21 H21C 111(2) . . ?
H21A C21 H21C 105(3) . . ?
H21B C21 H21C 108(3) . . ?
Si2 C22 H22A 112.3(19) . . ?
Si2 C22 H22B 109.1(19) . . ?
H22A C22 H22B 106(3) . . ?
Si2 C22 H22C 115.8(19) . . ?
H22A C22 H22C 106(3) . . ?
H22B C22 H22C 107(3) . . ?
Si2 C23 H23A 111.1(19) . . ?
Si2 C23 H23B 109(2) . . ?
H23A C23 H23B 105(3) . . ?
Si2 C23 H23C 115.2(17) . . ?
H23A C23 H23C 112(3) . . ?
H23B C23 H23C 103(3) . . ?
Si2 C24 H24A 109.8(19) . . ?
Si2 C24 H24B 111(2) . . ?
H24A C24 H24B 111(3) . . ?
Si2 C24 H24C 113(2) . . ?
H24A C24 H24C 107(3) . . ?
H24B C24 H24C 104(3) . . ?
C30 C25 C26 118.7(2) . . ?
C30 C25 N3 120.5(2) . . ?
C26 C25 N3 120.7(2) . . ?
C27 C26 C25 119.2(2) . . ?
C27 C26 C31 117.9(2) . . ?
C25 C26 C31 122.9(2) . . ?
C28 C27 C26 122.8(2) . . ?
C28 C27 H27 118.8(15) . . ?
C26 C27 H27 118.2(15) . . ?
C27 C28 C29 117.5(2) . . ?
C27 C28 C32 121.3(3) . . ?
C29 C28 C32 121.2(3) . . ?
C28 C29 C30 122.3(2) . . ?
C28 C29 H29 119.3(17) . . ?
C30 C29 H29 118.3(17) . . ?
C29 C30 C25 119.5(2) . . ?
C29 C30 C33 118.5(2) . . ?
C25 C30 C33 122.0(2) . . ?
C26 C31 H31A 110.4(15) . . ?
C26 C31 H31B 109.0(16) . . ?
H31A C31 H31B 109(2) . . ?
C26 C31 H31C 112.2(15) . . ?
H31A C31 H31C 109(2) . . ?
H31B C31 H31C 108(2) . . ?
C28 C32 H32A 114(2) . . ?
C28 C32 H32B 111(2) . . ?
H32A C32 H32B 92(3) . . ?
C28 C32 H32C 123(3) . . ?
H32A C32 H32C 109(3) . . ?
H32B C32 H32C 103(3) . . ?
C30 C33 H33A 110(2) . . ?
C30 C33 H33B 110(2) . . ?
H33A C33 H33B 115(3) . . ?
C30 C33 H33C 114.0(19) . . ?
H33A C33 H33C 103(3) . . ?
H33B C33 H33C 104(3) . . ?
Si3 C34 H34A 111.1(19) . . ?
Si3 C34 H34B 112(2) . . ?
H34A C34 H34B 108(3) . . ?
Si3 C34 H34C 111.0(18) . . ?
H34A C34 H34C 110(3) . . ?
H34B C34 H34C 105(3) . . ?
Si3 C35 H35A 117.2(18) . . ?
Si3 C35 H35B 110(2) . . ?
H35A C35 H35B 109(3) . . ?
Si3 C35 H35C 106.6(16) . . ?
H35A C35 H35C 107(2) . . ?
H35B C35 H35C 107(3) . . ?
Si3 C36 H36A 110(2) . . ?
Si3 C36 H36B 110(2) . . ?
H36A C36 H36B 106(3) . . ?
Si3 C36 H36C 113(2) . . ?
H36A C36 H36C 106(3) . . ?
H36B C36 H36C 111(3) . . ?

loop_
_geom_bond_atom_site_label_1
_geom_bond_atom_site_label_2
_geom_bond_distance
_geom_bond_site_symmetry_2
_geom_bond_publ_flag
Sn1 N1 2.0890(19) . ?
Sn1 Cl1 2.6844(6) . ?
Sn1 Cl3 2.6868(6) . ?
Sn2 N2 2.0703(18) . ?
Sn2 Cl2 2.5789(6) . ?
Sn2 Cl1 2.6201(6) . ?
Sn3 N3 2.0864(19) . ?
Sn3 Cl3 2.5826(6) . ?
Sn3 Cl2 2.7072(6) . ?
Si1 N1 1.744(2) . ?
Si1 C10 1.864(3) . ?
Si1 C11 1.865(3) . ?
Si1 C12 1.873(3) . ?
Si2 N2 1.7464(19) . ?
Si2 C23 1.863(3) . ?
Si2 C24 1.872(3) . ?
Si2 C22 1.872(3) . ?
Si3 N3 1.744(2) . ?
Si3 C36 1.862(3) . ?
Si3 C35 1.864(3) . ?
Si3 C34 1.867(3) . ?
N1 C1 1.440(3) . ?
N2 C13 1.437(3) . ?
N3 C25 1.435(3) . ?
C1 C2 1.410(3) . ?
C1 C6 1.417(3) . ?
C2 C3 1.396(3) . ?
C2 C7 1.503(4) . ?
C3 C4 1.376(4) . ?
C3 H3 1.00(3) . ?
C4 C5 1.390(4) . ?
C4 C8 1.514(4) . ?
C5 C6 1.393(4) . ?
C5 H5 1.00(3) . ?
C6 C9 1.507(3) . ?
C7 H7A 0.98(4) . ?
C7 H7B 0.93(3) . ?
C7 H7C 0.95(4) . ?
C8 H8A 0.92(5) . ?
C8 H8B 0.83(5) . ?
C8 H8C 1.04(6) . ?
C9 H9A 0.99(4) . ?
C9 H9B 0.97(3) . ?
C9 H9C 0.92(4) . ?
C10 H10A 1.02(3) . ?
C10 H10B 0.98(3) . ?
C10 H10C 1.00(3) . ?
C11 H11A 0.95(3) . ?
C11 H11B 0.99(4) . ?
C11 H11C 0.95(4) . ?
C12 H12A 1.00(4) . ?
C12 H12B 0.93(3) . ?
C12 H12C 0.91(3) . ?
C13 C18 1.406(3) . ?
C13 C14 1.413(3) . ?
C14 C15 1.395(3) . ?
C14 C19 1.506(3) . ?
C15 C16 1.393(4) . ?
C15 H15 0.90(3) . ?
C16 C17 1.391(4) . ?
C16 C20 1.506(4) . ?
C17 C18 1.394(3) . ?
C17 H17 0.91(3) . ?
C18 C21 1.506(3) . ?
C19 H19A 0.91(3) . ?
C19 H19B 0.95(3) . ?
C19 H19C 0.96(3) . ?
C20 H20A 0.92(5) . ?
C20 H20B 0.99(5) . ?
C20 H20C 0.86(4) . ?
C21 H21A 0.99(3) . ?
C21 H21B 0.95(3) . ?
C21 H21C 0.90(3) . ?
C22 H22A 0.92(3) . ?
C22 H22B 0.98(3) . ?
C22 H22C 0.93(3) . ?
C23 H23A 0.92(3) . ?
C23 H23B 0.96(3) . ?
C23 H23C 0.95(3) . ?
C24 H24A 0.93(3) . ?
C24 H24B 0.89(3) . ?
C24 H24C 0.97(4) . ?
C25 C30 1.413(3) . ?
C25 C26 1.415(3) . ?
C26 C27 1.398(3) . ?
C26 C31 1.509(3) . ?
C27 C28 1.379(4) . ?
C27 H27 0.99(3) . ?
C28 C29 1.394(4) . ?
C28 C32 1.505(4) . ?
C29 C30 1.398(3) . ?
C29 H29 0.96(3) . ?
C30 C33 1.504(3) . ?
C31 H31A 1.00(3) . ?
C31 H31B 0.97(3) . ?
C31 H31C 0.94(3) . ?
C32 H32A 0.93(4) . ?
C32 H32B 0.95(4) . ?
C32 H32C 0.97(5) . ?
C33 H33A 0.93(4) . ?
C33 H33B 0.91(4) . ?
C33 H33C 0.93(3) . ?
C34 H34A 1.00(3) . ?
C34 H34B 0.99(4) . ?
C34 H34C 1.00(3) . ?
C35 H35A 0.89(3) . ?
C35 H35B 0.90(3) . ?
C35 H35C 1.00(3) . ?
C36 H36A 0.92(4) . ?
C36 H36B 0.94(4) . ?
C36 H36C 0.95(3) . ?

loop_
_geom_torsion_atom_site_label_1
_geom_torsion_atom_site_label_2
_geom_torsion_atom_site_label_3
_geom_torsion_atom_site_label_4
_geom_torsion
_geom_torsion_site_symmetry_1
_geom_torsion_site_symmetry_2
_geom_torsion_site_symmetry_3
_geom_torsion_site_symmetry_4
_geom_torsion_publ_flag
N2 Sn2 Cl1 Sn1 100.09(6) . . . . ?
Cl2 Sn2 Cl1 Sn1 7.03(2) . . . . ?
N1 Sn1 Cl1 Sn2 153.71(6) . . . . ?
Cl3 Sn1 Cl1 Sn2 57.71(2) . . . . ?
N2 Sn2 Cl2 Sn3 175.74(6) . . . . ?
Cl1 Sn2 Cl2 Sn3 -85.82(3) . . . . ?
N3 Sn3 Cl2 Sn2 154.36(6) . . . . ?
Cl3 Sn3 Cl2 Sn2 58.26(3) . . . . ?
N3 Sn3 Cl3 Sn1 -52.82(6) . . . . ?
Cl2 Sn3 Cl3 Sn1 39.73(2) . . . . ?
N1 Sn1 Cl3 Sn3 170.05(6) . . . . ?
Cl1 Sn1 Cl3 Sn3 -97.91(2) . . . . ?
C10 Si1 N1 C1 148.54(18) . . . . ?
C11 Si1 N1 C1 -90.0(2) . . . . ?
C12 Si1 N1 C1 29.4(2) . . . . ?
C10 Si1 N1 Sn1 -45.33(18) . . . . ?
C11 Si1 N1 Sn1 76.12(18) . . . . ?
C12 Si1 N1 Sn1 -164.47(15) . . . . ?
Cl1 Sn1 N1 C1 143.91(14) . . . . ?
Cl3 Sn1 N1 C1 -130.86(13) . . . . ?
Cl1 Sn1 N1 Si1 -23.35(14) . . . . ?
Cl3 Sn1 N1 Si1 61.88(14) . . . . ?
C23 Si2 N2 C13 -142.71(18) . . . . ?
C24 Si2 N2 C13 -23.0(2) . . . . ?
C22 Si2 N2 C13 97.11(19) . . . . ?
C23 Si2 N2 Sn2 35.38(18) . . . . ?
C24 Si2 N2 Sn2 155.05(15) . . . . ?
C22 Si2 N2 Sn2 -84.79(17) . . . . ?
Cl2 Sn2 N2 C13 -147.47(13) . . . . ?
Cl1 Sn2 N2 C13 120.76(13) . . . . ?
Cl2 Sn2 N2 Si2 34.23(14) . . . . ?
Cl1 Sn2 N2 Si2 -57.54(14) . . . . ?
C36 Si3 N3 C25 178.28(19) . . . . ?
C35 Si3 N3 C25 57.4(2) . . . . ?
C34 Si3 N3 C25 -61.3(2) . . . . ?
C36 Si3 N3 Sn3 -3.74(17) . . . . ?
C35 Si3 N3 Sn3 -124.63(14) . . . . ?
C34 Si3 N3 Sn3 116.71(15) . . . . ?
Cl3 Sn3 N3 C25 29.22(17) . . . . ?
Cl2 Sn3 N3 C25 -54.41(16) . . . . ?
Cl3 Sn3 N3 Si3 -148.65(10) . . . . ?
Cl2 Sn3 N3 Si3 127.71(10) . . . . ?
Si1 N1 C1 C2 94.5(2) . . . . ?
Sn1 N1 C1 C2 -74.7(2) . . . . ?
Si1 N1 C1 C6 -87.0(2) . . . . ?
Sn1 N1 C1 C6 103.8(2) . . . . ?
C6 C1 C2 C3 0.3(3) . . . . ?
N1 C1 C2 C3 178.8(2) . . . . ?
C6 C1 C2 C7 179.9(2) . . . . ?
N1 C1 C2 C7 -1.6(3) . . . . ?
C1 C2 C3 C4 0.1(4) . . . . ?
C7 C2 C3 C4 -179.5(3) . . . . ?
C2 C3 C4 C5 -0.2(4) . . . . ?
C2 C3 C4 C8 -179.1(3) . . . . ?
C3 C4 C5 C6 -0.2(4) . . . . ?
C8 C4 C5 C6 178.8(3) . . . . ?
C4 C5 C6 C1 0.6(4) . . . . ?
C4 C5 C6 C9 -178.9(2) . . . . ?
C2 C1 C6 C5 -0.6(3) . . . . ?
N1 C1 C6 C5 -179.2(2) . . . . ?
C2 C1 C6 C9 178.8(2) . . . . ?
N1 C1 C6 C9 0.3(3) . . . . ?
Si2 N2 C13 C18 89.5(2) . . . . ?
Sn2 N2 C13 C18 -89.1(2) . . . . ?
Si2 N2 C13 C14 -93.7(2) . . . . ?
Sn2 N2 C13 C14 87.8(2) . . . . ?
C18 C13 C14 C15 -3.6(3) . . . . ?
N2 C13 C14 C15 179.6(2) . . . . ?
C18 C13 C14 C19 175.6(2) . . . . ?
N2 C13 C14 C19 -1.2(3) . . . . ?
C13 C14 C15 C16 1.1(3) . . . . ?
C19 C14 C15 C16 -178.1(2) . . . . ?
C14 C15 C16 C17 1.6(3) . . . . ?
C14 C15 C16 C20 -178.1(2) . . . . ?
C15 C16 C17 C18 -1.9(3) . . . . ?
C20 C16 C17 C18 177.8(2) . . . . ?
C16 C17 C18 C13 -0.6(3) . . . . ?
C16 C17 C18 C21 178.4(2) . . . . ?
C14 C13 C18 C17 3.3(3) . . . . ?
N2 C13 C18 C17 -179.8(2) . . . . ?
C14 C13 C18 C21 -175.6(2) . . . . ?
N2 C13 C18 C21 1.2(3) . . . . ?
Si3 N3 C25 C30 92.0(2) . . . . ?
Sn3 N3 C25 C30 -85.9(2) . . . . ?
Si3 N3 C25 C26 -87.1(2) . . . . ?
Sn3 N3 C25 C26 94.9(2) . . . . ?
C30 C25 C26 C27 0.1(3) . . . . ?
N3 C25 C26 C27 179.2(2) . . . . ?
C30 C25 C26 C31 -178.3(2) . . . . ?
N3 C25 C26 C31 0.8(3) . . . . ?
C25 C26 C27 C28 -0.3(3) . . . . ?
C31 C26 C27 C28 178.2(2) . . . . ?
C26 C27 C28 C29 0.5(3) . . . . ?
C26 C27 C28 C32 -179.1(2) . . . . ?
C27 C28 C29 C30 -0.6(3) . . . . ?
C32 C28 C29 C30 179.0(2) . . . . ?
C28 C29 C30 C25 0.4(3) . . . . ?
C28 C29 C30 C33 -178.1(2) . . . . ?
C26 C25 C30 C29 -0.1(3) . . . . ?
N3 C25 C30 C29 -179.3(2) . . . . ?
C26 C25 C30 C33 178.3(2) . . . . ?
N3 C25 C30 C33 -0.9(3) . . . . ?
